data_7045700
loop_
_publ_author_name
'Dong, Shunxi'
'Wang, Long'
'Wang, Tongdao'
'Daniliuc, Constantin G.'
'Brinkk\"otter, Melanie'
'Eckert, Hellmut'
'Kehr, Gerald'
'Erker, Gerhard'

_publ_section_title
;
 Formation and reactions of active five-membered phosphane/borane
 frustrated Lewis pair ring systems.
;
_journal_issue 13
_journal_name_full 'Dalton transactions (Cambridge, England : 2003)'
_journal_page_first 4449
_journal_page_last 4454
_journal_paper_doi 10.1039/c8dt00672e
_journal_volume 47
_journal_year 2018
_chemical_formula_sum 'C33 H39 B2 F10 P S'
_chemical_formula_weight 710.29
_space_group_crystal_system monoclinic
_space_group_IT_number 14
_space_group_name_Hall '-P 2ybc'
_space_group_name_H-M_alt 'P 1 21/c 1'
_symmetry_space_group_name_Hall '-P 2ybc'
_symmetry_space_group_name_H-M 'P 1 21/c 1'
_atom_sites_solution_hydrogens mixed
_audit_update_record
;
2017-12-18 deposited with the CCDC.
2018-02-21 downloaded from the CCDC.
;
_cell_angle_alpha 90
_cell_angle_beta 98.923(2)
_cell_angle_gamma 90
_cell_formula_units_Z 4
_cell_length_a 9.0259(6)
_cell_length_b 24.2046(13)
_cell_length_c 15.7132(10)
_cell_measurement_reflns_used 9397
_cell_measurement_temperature 100.(2)
_cell_measurement_theta_max 25.3890
_cell_measurement_theta_min 2.4342
_cell_volume 3391.3(4)
_computing_cell_refinement 'SAINT V8.34A (Bruker AXS Inc., 2013)'
_computing_data_collection
;
APEX2 v.2014.1-1 (Bruker AXS Inc., 2014)

;
_computing_data_reduction 'SAINT V8.34A (Bruker AXS Inc., 2013)'
_computing_molecular_graphics 'XP (Sheldrick, 2014)'
_computing_publication_material 'SHELXL-2014 (Sheldrick, 2014)'
_computing_structure_refinement 'SHELXL-2014 (Sheldrick, 2014)'
_computing_structure_solution 'SHELXL-2014 (Sheldrick, 2014)'
_diffrn_ambient_temperature 100.(2)
_diffrn_detector_area_resol_mean 10.4167
_diffrn_measured_fraction_theta_full 0.982
_diffrn_measured_fraction_theta_max 0.982
_diffrn_measurement_device_type 'Bruker D8 Venture PHOTON 100 CMOS'
_diffrn_measurement_method 'omega and phi scans'
_diffrn_radiation_monochromator 'MX mirror'
_diffrn_radiation_type 'Mo K\a'
_diffrn_radiation_wavelength 0.71073
_diffrn_reflns_av_R_equivalents 0.0626
_diffrn_reflns_av_unetI/netI 0.0458
_diffrn_reflns_limit_h_max 10
_diffrn_reflns_limit_h_min -10
_diffrn_reflns_limit_k_max 28
_diffrn_reflns_limit_k_min -28
_diffrn_reflns_limit_l_max 18
_diffrn_reflns_limit_l_min -17
_diffrn_reflns_number 28295
_diffrn_reflns_theta_full 25.03
_diffrn_reflns_theta_max 25.03
_diffrn_reflns_theta_min 2.43
_diffrn_source 'Mo ImS'
_diffrn_source_type 'micro focus tube'
_exptl_absorpt_coefficient_mu 0.221
_exptl_absorpt_correction_T_max 0.97
_exptl_absorpt_correction_T_min 0.91
_exptl_absorpt_correction_type multi-scan
_exptl_absorpt_process_details
;
Bruker AXS (2014). SADABS, Version 2014/2, Bruker AXS Inc., Madison, Wisconsin,
USA.
;
_exptl_crystal_colour colourless
_exptl_crystal_density_diffrn 1.391
_exptl_crystal_density_method 'not measured'
_exptl_crystal_description prism
_exptl_crystal_F_000 1472
_exptl_crystal_size_max 0.171
_exptl_crystal_size_mid 0.169
_exptl_crystal_size_min 0.134
_refine_diff_density_max 0.742
_refine_diff_density_min -0.339
_refine_ls_extinction_method none
_refine_ls_goodness_of_fit_ref 1.038
_refine_ls_hydrogen_treatment mixed
_refine_ls_matrix_type full
_refine_ls_number_parameters 441
_refine_ls_number_reflns 5882
_refine_ls_number_restraints 0
_refine_ls_restrained_S_all 1.038
_refine_ls_R_factor_all 0.0723
_refine_ls_R_factor_gt 0.0505
_refine_ls_shift/su_max 0.001
_refine_ls_shift/su_mean 0.000
_refine_ls_structure_factor_coef Fsqd
_refine_ls_weighting_details 'w=1/[\s^2^(Fo^2^)+(0.0530P)^2^+4.6507P] where P=(Fo^2^+2Fc^2^)/3'
_refine_ls_weighting_scheme calc
_refine_ls_wR_factor_gt 0.1159
_refine_ls_wR_factor_ref 0.1274
_reflns_number_gt 4543
_reflns_number_total 5882
_reflns_threshold_expression 'I > 2\s(I)'
_cod_data_source_file c8dt00672e2.cif
_cod_data_source_block erk7948
_cod_depositor_comments 'Adding full bibliography for 7045699--7045710.cif.'
_cod_database_code 7045700

loop_
_space_group_symop_operation_xyz
'x, y, z'
'-x, y+1/2, -z+1/2'
'-x, -y, -z'
'x, -y-1/2, z-1/2'

loop_
_atom_site_type_symbol
_atom_site_label
_atom_site_fract_x
_atom_site_fract_y
_atom_site_fract_z
_atom_site_U_iso_or_equiv
_atom_site_adp_type
_atom_site_calc_flag
_atom_site_refinement_flags_adp
_atom_site_refinement_flags_posn
_atom_site_occupancy
P P1 0.65307(8) 0.51284(3) 0.30654(4) 0.01309(17) Uani d . . 1
S S1 0.87685(8) 0.62840(3) 0.36084(5) 0.02019(18) Uani d . . 1
B B1 0.7268(4) 0.59436(13) 0.4296(2) 0.0172(7) Uani d . . 1
B B2 0.5277(4) 0.44623(13) 0.2978(2) 0.0169(7) Uani d . . 1
H H1 0.504(4) 0.4407(12) 0.363(2) 0.024(8) Uiso d . . 1
H H2 0.433(4) 0.4533(13) 0.251(2) 0.035(9) Uiso d . . 1
C C1 0.8216(3) 0.50103(12) 0.38760(18) 0.0181(6) Uani d . . 1
H H1A 0.828 0.4617 0.4049 0.022 Uiso calc U R 1
H H1B 0.9131 0.5107 0.3633 0.022 Uiso calc U R 1
C C2 0.8086(3) 0.53765(11) 0.46587(18) 0.0188(6) Uani d . . 1
H H2A 0.9093 0.5457 0.4983 0.023 Uiso calc U R 1
H H2B 0.7487 0.5188 0.5049 0.023 Uiso calc U R 1
C C3 0.5835(3) 0.57431(11) 0.35859(17) 0.0157(6) Uani d . . 1
H H3 0.5559 0.6041 0.3148 0.019 Uiso calc U R 1
C C4 0.4468(3) 0.55948(12) 0.40173(19) 0.0223(6) Uani d . . 1
H H4A 0.4783 0.535 0.4509 0.033 Uiso calc U R 1
H H4B 0.3715 0.5407 0.36 0.033 Uiso calc U R 1
H H4C 0.4035 0.5933 0.4218 0.033 Uiso calc U R 1
C C5 0.7941(4) 0.68932(14) 0.3092(3) 0.0405(9) Uani d . . 1
H H5A 0.7573 0.713 0.352 0.061 Uiso calc U R 1
H H5B 0.7102 0.6789 0.2648 0.061 Uiso calc U R 1
H H5C 0.8693 0.7094 0.2826 0.061 Uiso calc U R 1
C C6 1.0189(4) 0.65711(16) 0.4407(2) 0.0383(9) Uani d . . 1
H H6A 1.0946 0.6756 0.4124 0.057 Uiso calc U R 1
H H6B 1.0663 0.6275 0.4779 0.057 Uiso calc U R 1
H H6C 0.9734 0.6839 0.4756 0.057 Uiso calc U R 1
C C11 0.7041(3) 0.53929(11) 0.20510(17) 0.0135(6) Uani d . . 1
C C12 0.5981(3) 0.57404(11) 0.15346(17) 0.0159(6) Uani d . . 1
C C13 0.6458(3) 0.60603(11) 0.08913(18) 0.0170(6) Uani d . . 1
H H13 0.5762 0.6302 0.0562 0.02 Uiso calc U R 1
C C14 0.7923(3) 0.60380(11) 0.07141(18) 0.0172(6) Uani d . . 1
C C15 0.8869(3) 0.56434(11) 0.11494(18) 0.0161(6) Uani d . . 1
H H15 0.9842 0.5599 0.1 0.019 Uiso calc U R 1
C C16 0.8454(3) 0.53104(11) 0.17946(17) 0.0153(6) Uani d . . 1
C C17 0.4307(3) 0.57234(11) 0.15790(17) 0.0164(6) Uani d . . 1
H H17 0.4167 0.5514 0.2109 0.02 Uiso calc U R 1
C C18 0.3581(3) 0.62923(13) 0.1625(2) 0.0251(7) Uani d . . 1
H H18A 0.4116 0.6499 0.2115 0.038 Uiso calc U R 1
H H18B 0.2529 0.6246 0.1699 0.038 Uiso calc U R 1
H H18C 0.3632 0.6496 0.1092 0.038 Uiso calc U R 1
C C19 0.3538(3) 0.53958(13) 0.07961(19) 0.0238(7) Uani d . . 1
H H19A 0.3701 0.5583 0.0266 0.036 Uiso calc U R 1
H H19B 0.246 0.5372 0.0815 0.036 Uiso calc U R 1
H H19C 0.3963 0.5023 0.0808 0.036 Uiso calc U R 1
C C20 0.8516(3) 0.64221(12) 0.00821(19) 0.0215(6) Uani d . . 1
H H20 0.9351 0.6225 -0.014 0.026 Uiso calc U R 1
C C21 0.7370(4) 0.65776(15) -0.0692(2) 0.0328(8) Uani d . . 1
H H21A 0.6971 0.6242 -0.0991 0.049 Uiso calc U R 1
H H21B 0.785 0.6807 -0.1085 0.049 Uiso calc U R 1
H H21C 0.655 0.6785 -0.0499 0.049 Uiso calc U R 1
C C22 0.9185(4) 0.69361(13) 0.0554(2) 0.0366(9) Uani d . . 1
H H22A 0.8385 0.7152 0.0751 0.055 Uiso calc U R 1
H H22B 0.9682 0.7161 0.0163 0.055 Uiso calc U R 1
H H22C 0.9919 0.6826 0.1052 0.055 Uiso calc U R 1
C C23 0.9538(3) 0.48521(11) 0.21471(18) 0.0149(6) Uani d . . 1
H H23 0.9067 0.4632 0.2573 0.018 Uiso calc U R 1
C C24 0.9799(4) 0.44638(12) 0.1400(2) 0.0264(7) Uani d . . 1
H H24A 0.883 0.4351 0.1077 0.04 Uiso calc U R 1
H H24B 1.0355 0.4136 0.1636 0.04 Uiso calc U R 1
H H24C 1.0378 0.4659 0.1015 0.04 Uiso calc U R 1
C C25 1.1052(3) 0.50668(13) 0.2595(2) 0.0244(7) Uani d . . 1
H H25A 1.1571 0.5254 0.2173 0.037 Uiso calc U R 1
H H25B 1.1663 0.4756 0.2849 0.037 Uiso calc U R 1
H H25C 1.0894 0.5328 0.3049 0.037 Uiso calc U R 1
C C31 0.6903(3) 0.63989(11) 0.49956(19) 0.0212(6) Uani d . . 1
C C32 0.7614(4) 0.64093(12) 0.5848(2) 0.0239(7) Uani d . . 1
F F32 0.8786(2) 0.60729(7) 0.61095(11) 0.0326(5) Uani d . . 1
C C33 0.7209(4) 0.67500(13) 0.6479(2) 0.0295(8) Uani d . . 1
F F33 0.7954(3) 0.67358(8) 0.72833(12) 0.0451(6) Uani d . . 1
C C34 0.6041(4) 0.71118(13) 0.6269(2) 0.0340(8) Uani d . . 1
F F34 0.5599(3) 0.74405(9) 0.68748(15) 0.0510(6) Uani d . . 1
C C35 0.5320(4) 0.71395(13) 0.5431(2) 0.0334(8) Uani d . . 1
F F35 0.4184(3) 0.74958(8) 0.52115(16) 0.0520(6) Uani d . . 1
C C36 0.5766(4) 0.67932(12) 0.4822(2) 0.0254(7) Uani d . . 1
F F36 0.5012(2) 0.68510(7) 0.40083(12) 0.0352(5) Uani d . . 1
C C41 0.6281(3) 0.39622(11) 0.26959(19) 0.0191(6) Uani d . . 1
C C42 0.6413(3) 0.38550(12) 0.1838(2) 0.0242(7) Uani d . . 1
F F42 0.5723(2) 0.41892(7) 0.12138(11) 0.0328(5) Uani d . . 1
C C43 0.7225(4) 0.34235(15) 0.1575(2) 0.0375(9) Uani d . . 1
F F43 0.7328(3) 0.33544(10) 0.07316(15) 0.0566(7) Uani d . . 1
C C44 0.7990(4) 0.30771(15) 0.2178(3) 0.0476(11) Uani d . . 1
F F44 0.8811(3) 0.26587(10) 0.1934(2) 0.0774(9) Uani d . . 1
C C45 0.7914(4) 0.31639(14) 0.3032(3) 0.0438(10) Uani d . . 1
F F45 0.8663(3) 0.28279(9) 0.36371(18) 0.0730(9) Uani d . . 1
C C46 0.7083(4) 0.35973(12) 0.3273(2) 0.0282(7) Uani d . . 1
F F46 0.7060(2) 0.36598(7) 0.41344(12) 0.0371(5) Uani d . . 1

loop_
_atom_site_aniso_label
_atom_site_aniso_U_11
_atom_site_aniso_U_22
_atom_site_aniso_U_33
_atom_site_aniso_U_12
_atom_site_aniso_U_13
_atom_site_aniso_U_23
P1 0.0099(3) 0.0174(4) 0.0117(3) 0.0004(3) 0.0010(3) 0.0022(3)
S1 0.0197(4) 0.0211(4) 0.0191(4) -0.0036(3) 0.0010(3) 0.0016(3)
B1 0.0176(17) 0.0190(16) 0.0154(16) -0.0004(13) 0.0034(13) 0.0020(13)
B2 0.0115(16) 0.0200(16) 0.0197(17) -0.0064(13) 0.0040(13) 0.0037(13)
C1 0.0139(14) 0.0218(14) 0.0171(14) 0.0000(11) -0.0022(11) 0.0011(11)
C2 0.0196(15) 0.0217(15) 0.0135(14) 0.0003(12) -0.0024(11) 0.0020(11)
C3 0.0161(15) 0.0182(14) 0.0129(14) 0.0026(11) 0.0024(11) 0.0018(11)
C4 0.0190(16) 0.0277(16) 0.0209(16) 0.0027(12) 0.0056(12) 0.0003(12)
C5 0.038(2) 0.0334(19) 0.048(2) -0.0027(16) -0.0011(17) 0.0211(17)
C6 0.0306(19) 0.051(2) 0.0292(19) -0.0170(17) -0.0073(15) 0.0034(16)
C11 0.0099(13) 0.0171(13) 0.0135(14) -0.0026(11) 0.0016(10) -0.0004(11)
C12 0.0117(14) 0.0210(14) 0.0144(14) -0.0002(11) 0.0000(11) 0.0006(11)
C13 0.0151(15) 0.0219(14) 0.0138(14) 0.0008(11) 0.0019(11) 0.0039(11)
C14 0.0187(15) 0.0191(14) 0.0142(14) -0.0044(11) 0.0038(11) -0.0020(11)
C15 0.0097(14) 0.0226(14) 0.0168(14) -0.0021(11) 0.0050(11) -0.0027(11)
C16 0.0111(14) 0.0189(14) 0.0147(14) -0.0028(11) -0.0018(11) -0.0012(11)
C17 0.0108(14) 0.0260(15) 0.0124(14) 0.0029(11) 0.0019(11) 0.0068(11)
C18 0.0146(15) 0.0353(17) 0.0261(17) 0.0065(13) 0.0053(12) 0.0107(13)
C19 0.0119(15) 0.0394(18) 0.0195(16) -0.0029(13) -0.0001(12) 0.0067(13)
C20 0.0217(16) 0.0230(15) 0.0220(16) -0.0011(12) 0.0104(12) 0.0036(12)
C21 0.036(2) 0.044(2) 0.0202(17) -0.0052(16) 0.0091(14) 0.0110(14)
C22 0.048(2) 0.0276(17) 0.035(2) -0.0134(16) 0.0088(17) 0.0013(15)
C23 0.0050(13) 0.0194(14) 0.0201(15) -0.0002(11) 0.0009(11) 0.0046(11)
C24 0.0260(17) 0.0256(16) 0.0296(18) 0.0056(13) 0.0104(14) -0.0009(13)
C25 0.0131(15) 0.0350(17) 0.0245(16) 0.0010(13) 0.0012(12) 0.0056(13)
C31 0.0256(17) 0.0201(15) 0.0184(15) -0.0027(12) 0.0046(12) 0.0001(12)
C32 0.0276(17) 0.0217(15) 0.0224(16) -0.0032(13) 0.0032(13) 0.0006(12)
F32 0.0406(12) 0.0345(10) 0.0188(9) 0.0056(9) -0.0078(8) -0.0007(7)
C33 0.044(2) 0.0280(17) 0.0178(16) -0.0117(15) 0.0084(14) -0.0065(13)
F33 0.0669(16) 0.0472(12) 0.0201(10) -0.0070(11) 0.0028(10) -0.0100(9)
C34 0.038(2) 0.0270(17) 0.039(2) -0.0046(15) 0.0129(16) -0.0145(15)
F34 0.0576(15) 0.0479(13) 0.0507(14) -0.0033(11) 0.0183(11) -0.0310(11)
C35 0.0308(19) 0.0233(16) 0.047(2) 0.0031(14) 0.0082(16) -0.0086(15)
F35 0.0489(14) 0.0375(12) 0.0677(16) 0.0194(10) 0.0034(12) -0.0189(11)
C36 0.0264(17) 0.0233(15) 0.0253(17) -0.0007(13) 0.0004(13) -0.0019(13)
F36 0.0397(12) 0.0297(10) 0.0326(11) 0.0140(8) -0.0056(9) -0.0021(8)
C41 0.0142(15) 0.0175(14) 0.0239(16) -0.0056(11) -0.0024(12) 0.0001(11)
C42 0.0189(16) 0.0247(16) 0.0270(17) -0.0061(12) -0.0030(13) -0.0042(13)
F42 0.0422(12) 0.0362(10) 0.0180(9) -0.0033(9) -0.0016(8) -0.0004(8)
C43 0.035(2) 0.040(2) 0.036(2) -0.0033(16) -0.0009(16) -0.0185(16)
F43 0.0653(16) 0.0611(14) 0.0444(14) 0.0009(12) 0.0120(12) -0.0331(11)
C44 0.040(2) 0.034(2) 0.064(3) 0.0122(17) -0.006(2) -0.0235(19)
F44 0.0682(18) 0.0549(15) 0.102(2) 0.0344(13) -0.0093(16) -0.0430(15)
C45 0.043(2) 0.0264(18) 0.053(2) 0.0122(16) -0.0203(19) -0.0023(16)
F45 0.086(2) 0.0388(13) 0.0785(19) 0.0319(13) -0.0371(15) -0.0026(12)
C46 0.0315(18) 0.0230(16) 0.0268(18) -0.0018(13) -0.0064(14) -0.0020(13)
F46 0.0471(12) 0.0332(10) 0.0263(10) 0.0005(9) -0.0089(9) 0.0094(8)

loop_
_atom_type_symbol
_atom_type_description
_atom_type_scat_dispersion_real
_atom_type_scat_dispersion_imag
_atom_type_scat_source
C C 0.0033 0.0016 'International Tables Vol C Tables 4.2.6.8 and 6.1.1.4'
H H 0.0000 0.0000 'International Tables Vol C Tables 4.2.6.8 and 6.1.1.4'
B B 0.0013 0.0007 'International Tables Vol C Tables 4.2.6.8 and 6.1.1.4'
F F 0.0171 0.0103 'International Tables Vol C Tables 4.2.6.8 and 6.1.1.4'
P P 0.1023 0.0942 'International Tables Vol C Tables 4.2.6.8 and 6.1.1.4'
S S 0.1246 0.1234 'International Tables Vol C Tables 4.2.6.8 and 6.1.1.4'

loop_
_geom_angle_atom_site_label_1
_geom_angle_atom_site_label_2
_geom_angle_atom_site_label_3
_geom_angle
C11 P1 C1 111.15(13)
C11 P1 C3 104.49(12)
C1 P1 C3 96.84(12)
C11 P1 B2 116.37(13)
C1 P1 B2 108.96(13)
C3 P1 B2 117.33(14)
C5 S1 C6 101.61(18)
C5 S1 B1 108.00(16)
C6 S1 B1 104.37(16)
C2 B1 C31 117.8(2)
C2 B1 C3 104.8(2)
C31 B1 C3 116.0(2)
C2 B1 S1 103.0(2)
C31 B1 S1 107.83(19)
C3 B1 S1 106.10(19)
C41 B2 P1 107.04(19)
C41 B2 H1 111.4(16)
P1 B2 H1 103.3(16)
C41 B2 H2 111.0(19)
P1 B2 H2 108.2(18)
H1 B2 H2 115.(3)
C2 C1 P1 107.79(19)
C2 C1 H1A 110.1
P1 C1 H1A 110.1
C2 C1 H1B 110.1
P1 C1 H1B 110.1
H1A C1 H1B 108.5
C1 C2 B1 107.2(2)
C1 C2 H2A 110.3
B1 C2 H2A 110.3
C1 C2 H2B 110.3
B1 C2 H2B 110.3
H2A C2 H2B 108.5
C4 C3 B1 111.7(2)
C4 C3 P1 110.89(19)
B1 C3 P1 104.57(18)
C4 C3 H3 109.9
B1 C3 H3 109.9
P1 C3 H3 109.9
C3 C4 H4A 109.5
C3 C4 H4B 109.5
H4A C4 H4B 109.5
C3 C4 H4C 109.5
H4A C4 H4C 109.5
H4B C4 H4C 109.5
S1 C5 H5A 109.5
S1 C5 H5B 109.5
H5A C5 H5B 109.5
S1 C5 H5C 109.5
H5A C5 H5C 109.5
H5B C5 H5C 109.5
S1 C6 H6A 109.5
S1 C6 H6B 109.5
H6A C6 H6B 109.5
S1 C6 H6C 109.5
H6A C6 H6C 109.5
H6B C6 H6C 109.5
C16 C11 C12 118.5(2)
C16 C11 P1 123.8(2)
C12 C11 P1 117.5(2)
C13 C12 C11 118.9(3)
C13 C12 C17 117.9(2)
C11 C12 C17 122.7(2)
C14 C13 C12 122.2(3)
C14 C13 H13 118.9
C12 C13 H13 118.9
C15 C14 C13 117.3(3)
C15 C14 C20 119.4(3)
C13 C14 C20 123.3(3)
C14 C15 C16 122.9(3)
C14 C15 H15 118.6
C16 C15 H15 118.6
C15 C16 C11 118.9(2)
C15 C16 C23 117.1(2)
C11 C16 C23 123.8(2)
C12 C17 C18 114.4(2)
C12 C17 C19 107.8(2)
C18 C17 C19 111.0(2)
C12 C17 H17 107.8
C18 C17 H17 107.8
C19 C17 H17 107.8
C17 C18 H18A 109.5
C17 C18 H18B 109.5
H18A C18 H18B 109.5
C17 C18 H18C 109.5
H18A C18 H18C 109.5
H18B C18 H18C 109.5
C17 C19 H19A 109.5
C17 C19 H19B 109.5
H19A C19 H19B 109.5
C17 C19 H19C 109.5
H19A C19 H19C 109.5
H19B C19 H19C 109.5
C21 C20 C14 114.3(2)
C21 C20 C22 110.9(3)
C14 C20 C22 109.6(3)
C21 C20 H20 107.2
C14 C20 H20 107.2
C22 C20 H20 107.2
C20 C21 H21A 109.5
C20 C21 H21B 109.5
H21A C21 H21B 109.5
C20 C21 H21C 109.5
H21A C21 H21C 109.5
H21B C21 H21C 109.5
C20 C22 H22A 109.5
C20 C22 H22B 109.5
H22A C22 H22B 109.5
C20 C22 H22C 109.5
H22A C22 H22C 109.5
H22B C22 H22C 109.5
C16 C23 C25 113.4(2)
C16 C23 C24 109.3(2)
C25 C23 C24 108.9(2)
C16 C23 H23 108.4
C25 C23 H23 108.4
C24 C23 H23 108.4
C23 C24 H24A 109.5
C23 C24 H24B 109.5
H24A C24 H24B 109.5
C23 C24 H24C 109.5
H24A C24 H24C 109.5
H24B C24 H24C 109.5
C23 C25 H25A 109.5
C23 C25 H25B 109.5
H25A C25 H25B 109.5
C23 C25 H25C 109.5
H25A C25 H25C 109.5
H25B C25 H25C 109.5
C32 C31 C36 113.0(3)
C32 C31 B1 123.4(3)
C36 C31 B1 123.4(3)
F32 C32 C33 115.1(3)
F32 C32 C31 120.3(3)
C33 C32 C31 124.5(3)
F33 C33 C34 119.9(3)
F33 C33 C32 120.9(3)
C34 C33 C32 119.2(3)
F34 C34 C33 120.6(3)
F34 C34 C35 119.9(3)
C33 C34 C35 119.5(3)
F35 C35 C34 120.3(3)
F35 C35 C36 120.4(3)
C34 C35 C36 119.3(3)
F36 C36 C35 115.7(3)
F36 C36 C31 120.0(3)
C35 C36 C31 124.4(3)
C46 C41 C42 113.5(3)
C46 C41 B2 123.8(3)
C42 C41 B2 122.7(3)
F42 C42 C43 116.4(3)
F42 C42 C41 119.5(3)
C43 C42 C41 124.1(3)
F43 C43 C44 119.9(3)
F43 C43 C42 120.6(3)
C44 C43 C42 119.5(3)
F44 C44 C43 120.3(4)
F44 C44 C45 120.5(4)
C43 C44 C45 119.2(3)
F45 C45 C44 120.1(3)
F45 C45 C46 120.0(4)
C44 C45 C46 119.9(3)
F46 C46 C45 116.7(3)
F46 C46 C41 119.4(3)
C45 C46 C41 123.8(3)

loop_
_geom_bond_atom_site_label_1
_geom_bond_atom_site_label_2
_geom_bond_distance
P1 C11 1.841(3)
P1 C1 1.848(3)
P1 C3 1.854(3)
P1 B2 1.962(3)
S1 C5 1.790(3)
S1 C6 1.790(3)
S1 B1 2.033(3)
B1 C2 1.620(4)
B1 C31 1.626(4)
B1 C3 1.645(4)
B2 C41 1.615(4)
B2 H1 1.09(3)
B2 H2 1.05(3)
C1 C2 1.535(4)
C1 H1A 0.99
C1 H1B 0.99
C2 H2A 0.99
C2 H2B 0.99
C3 C4 1.540(4)
C3 H3 1.0
C4 H4A 0.98
C4 H4B 0.98
C4 H4C 0.98
C5 H5A 0.98
C5 H5B 0.98
C5 H5C 0.98
C6 H6A 0.98
C6 H6B 0.98
C6 H6C 0.98
C11 C16 1.411(4)
C11 C12 1.429(4)
C12 C13 1.394(4)
C12 C17 1.523(4)
C13 C14 1.394(4)
C13 H13 0.95
C14 C15 1.389(4)
C14 C20 1.517(4)
C15 C16 1.391(4)
C15 H15 0.95
C16 C23 1.525(4)
C17 C18 1.532(4)
C17 C19 1.536(4)
C17 H17 1.0
C18 H18A 0.98
C18 H18B 0.98
C18 H18C 0.98
C19 H19A 0.98
C19 H19B 0.98
C19 H19C 0.98
C20 C21 1.516(4)
C20 C22 1.525(4)
C20 H20 1.0
C21 H21A 0.98
C21 H21B 0.98
C21 H21C 0.98
C22 H22A 0.98
C22 H22B 0.98
C22 H22C 0.98
C23 C25 1.528(4)
C23 C24 1.550(4)
C23 H23 1.0
C24 H24A 0.98
C24 H24B 0.98
C24 H24C 0.98
C25 H25A 0.98
C25 H25B 0.98
C25 H25C 0.98
C31 C32 1.393(4)
C31 C36 1.397(4)
C32 F32 1.348(4)
C32 C33 1.381(4)
C33 F33 1.337(4)
C33 C34 1.371(5)
C34 F34 1.347(4)
C34 C35 1.377(5)
C35 F35 1.344(4)
C35 C36 1.378(5)
C36 F36 1.359(3)
C41 C46 1.387(4)
C41 C42 1.396(4)
C42 F42 1.347(3)
C42 C43 1.375(5)
C43 F43 1.354(4)
C43 C44 1.369(5)
C44 F44 1.345(4)
C44 C45 1.370(6)
C45 F45 1.350(4)
C45 C46 1.377(5)
C46 F46 1.365(4)

loop_
_geom_torsion_atom_site_label_1
_geom_torsion_atom_site_label_2
_geom_torsion_atom_site_label_3
_geom_torsion_atom_site_label_4
_geom_torsion
C11 P1 C1 C2 119.9(2)
C3 P1 C1 C2 11.5(2)
B2 P1 C1 C2 -110.5(2)
P1 C1 C2 B1 -35.0(3)
C31 B1 C2 C1 176.8(2)
C3 B1 C2 C1 46.2(3)
S1 B1 C2 C1 -64.7(2)
C2 B1 C3 C4 84.0(3)
C31 B1 C3 C4 -47.7(3)
S1 B1 C3 C4 -167.41(19)
C2 B1 C3 P1 -36.0(3)
C31 B1 C3 P1 -167.7(2)
S1 B1 C3 P1 72.60(18)
C11 P1 C3 C4 140.51(19)
C1 P1 C3 C4 -105.5(2)
B2 P1 C3 C4 10.0(2)
C11 P1 C3 B1 -98.96(19)
C1 P1 C3 B1 15.0(2)
B2 P1 C3 B1 130.50(19)
C1 P1 C11 C16 23.6(3)
C3 P1 C11 C16 127.0(2)
B2 P1 C11 C16 -101.9(2)
C1 P1 C11 C12 -150.9(2)
C3 P1 C11 C12 -47.5(2)
B2 P1 C11 C12 83.6(2)
C16 C11 C12 C13 -11.2(4)
P1 C11 C12 C13 163.6(2)
C16 C11 C12 C17 160.9(2)
P1 C11 C12 C17 -24.3(3)
C11 C12 C13 C14 2.3(4)
C17 C12 C13 C14 -170.1(3)
C12 C13 C14 C15 6.0(4)
C12 C13 C14 C20 -173.6(3)
C13 C14 C15 C16 -5.6(4)
C20 C14 C15 C16 174.0(3)
C14 C15 C16 C11 -3.2(4)
C14 C15 C16 C23 173.4(2)
C12 C11 C16 C15 11.6(4)
P1 C11 C16 C15 -162.9(2)
C12 C11 C16 C23 -164.7(2)
P1 C11 C16 C23 20.8(4)
C13 C12 C17 C18 -53.8(3)
C11 C12 C17 C18 134.1(3)
C13 C12 C17 C19 70.2(3)
C11 C12 C17 C19 -101.9(3)
C15 C14 C20 C21 145.5(3)
C13 C14 C20 C21 -34.9(4)
C15 C14 C20 C22 -89.3(3)
C13 C14 C20 C22 90.3(3)
C15 C16 C23 C25 63.4(3)
C11 C16 C23 C25 -120.2(3)
C15 C16 C23 C24 -58.3(3)
C11 C16 C23 C24 118.1(3)
C2 B1 C31 C32 19.4(4)
C3 B1 C31 C32 144.8(3)
S1 B1 C31 C32 -96.5(3)
C2 B1 C31 C36 -155.5(3)
C3 B1 C31 C36 -30.1(4)
S1 B1 C31 C36 88.6(3)
C36 C31 C32 F32 -176.7(3)
B1 C31 C32 F32 7.9(4)
C36 C31 C32 C33 3.1(4)
B1 C31 C32 C33 -172.3(3)
F32 C32 C33 F33 0.0(4)
C31 C32 C33 F33 -179.8(3)
F32 C32 C33 C34 179.1(3)
C31 C32 C33 C34 -0.7(5)
F33 C33 C34 F34 -2.4(5)
C32 C33 C34 F34 178.5(3)
F33 C33 C34 C35 177.3(3)
C32 C33 C34 C35 -1.8(5)
F34 C34 C35 F35 0.5(5)
C33 C34 C35 F35 -179.3(3)
F34 C34 C35 C36 -178.8(3)
C33 C34 C35 C36 1.5(5)
F35 C35 C36 F36 1.6(5)
C34 C35 C36 F36 -179.2(3)
F35 C35 C36 C31 -178.0(3)
C34 C35 C36 C31 1.2(5)
C32 C31 C36 F36 177.1(3)
B1 C31 C36 F36 -7.5(4)
C32 C31 C36 C35 -3.4(5)
B1 C31 C36 C35 172.0(3)
P1 B2 C41 C46 95.6(3)
P1 B2 C41 C42 -84.8(3)
C46 C41 C42 F42 -178.1(3)
B2 C41 C42 F42 2.3(4)
C46 C41 C42 C43 1.5(4)
B2 C41 C42 C43 -178.1(3)
F42 C42 C43 F43 1.2(5)
C41 C42 C43 F43 -178.5(3)
F42 C42 C43 C44 178.2(3)
C41 C42 C43 C44 -1.5(5)
F43 C43 C44 F44 -1.8(6)
C42 C43 C44 F44 -178.8(3)
F43 C43 C44 C45 177.8(3)
C42 C43 C44 C45 0.8(6)
F44 C44 C45 F45 -0.2(6)
C43 C44 C45 F45 -179.8(4)
F44 C44 C45 C46 179.3(4)
C43 C44 C45 C46 -0.4(6)
F45 C45 C46 F46 -0.4(5)
C44 C45 C46 F46 -179.9(3)
F45 C45 C46 C41 180.0(3)
C44 C45 C46 C41 0.5(6)
C42 C41 C46 F46 179.4(3)
B2 C41 C46 F46 -1.0(4)
C42 C41 C46 C45 -1.0(5)
B2 C41 C46 C45 178.6(3)
